data_7012543
loop_
_publ_author_name
'Anda, Carmen'
'Bazzicalupi, Carla'
'Bencini, Andrea'
'Bianchi, Antonio'
'Fornasari, Patrizia'
'Giorgi, Claudia'
'Valtancoli, Barbara'
'Lodeiro, Carlos'
'Jorge Parola, A.'
'Pina, Fernando'

_publ_section_title
;
 Cu(ii) and Ni(ii) complexes with dipyridine-containing macrocyclic
 polyamines with different binding unitsElectronic supplementary
 information (ESI) available: selected bond lengths [\%A] and angles
 [\%] for [CuL1](ClO4)2 (Table S1) and for [NiL1](ClO4)2 (Table S2);
 absorption spectra of L2 in the presence of Cu(ii) (1 &#x2236; 1 molar
 ratio) at different pH values (Fig. S1). See
 http://www.rsc.org/suppdata/dt/b2/b211904h/
;
_journal_issue 7
_journal_name_full 'Dalton Transactions'
_journal_page_first 1299
_journal_paper_doi 10.1039/b211904h
_journal_year 2003
_chemical_formula_moiety
;
(C20 H31 N7 Ni 2+), (Cl O4 -1)2
;
_chemical_formula_sum 'C20 H31 Cl2 N7 Ni O8'
_chemical_formula_weight 627.13
_space_group_IT_number 14
_symmetry_cell_setting monoclinic
_symmetry_space_group_name_Hall '-P 2ybc'
_symmetry_space_group_name_H-M 'P 1 21/c 1'
_atom_sites_solution_hydrogens geom
_atom_sites_solution_primary direct
_atom_sites_solution_secondary difmap
_audit_creation_method SHELXL-97
_cell_angle_alpha 90.00
_cell_angle_beta 95.359(2)
_cell_angle_gamma 90.00
_cell_formula_units_Z 4
_cell_length_a 11.7484(6)
_cell_length_b 11.2278(6)
_cell_length_c 19.6420(10)
_cell_measurement_reflns_used 35
_cell_measurement_temperature 298
_cell_measurement_theta_max 40
_cell_measurement_theta_min 20
_cell_volume 2579.6(2)
_computing_cell_refinement 'Saint\Bruker CCD'
_computing_data_collection 'Smart\Bruker CCD'
_computing_data_reduction 'Saint\Bruker CCD'
_computing_molecular_graphics 'ORTEP3 Ver. 1.01\b (Farrugia, 1997)'
_computing_publication_material 'PARST93 (Nardelli, 1993)'
_computing_structure_refinement 'SHELXL-97 (Sheldrick, 1997)'
_computing_structure_solution 'SIR97 (Altomare 1997)'
_diffrn_ambient_temperature 298
_diffrn_measured_fraction_theta_full 0.911
_diffrn_measured_fraction_theta_max 0.911
_diffrn_measurement_device_type 'Bruker CCD'
_diffrn_measurement_method 'omega scan'
_diffrn_radiation_monochromator 'crossed Gobels mirrors'
_diffrn_radiation_source 'rotating anode'
_diffrn_radiation_type CuK\a
_diffrn_radiation_wavelength 1.54180
_diffrn_reflns_av_R_equivalents 0.0415
_diffrn_reflns_av_sigmaI/netI 0.0399
_diffrn_reflns_limit_h_max 12
_diffrn_reflns_limit_h_min -12
_diffrn_reflns_limit_k_max 9
_diffrn_reflns_limit_k_min -11
_diffrn_reflns_limit_l_max 19
_diffrn_reflns_limit_l_min -18
_diffrn_reflns_number 7612
_diffrn_reflns_theta_full 53.19
_diffrn_reflns_theta_max 53.19
_diffrn_reflns_theta_min 3.78
_diffrn_standards_decay_% 0
_exptl_absorpt_coefficient_mu 3.520
_exptl_absorpt_correction_T_max 0.70
_exptl_absorpt_correction_T_min 0.55
_exptl_absorpt_correction_type empirical
_exptl_crystal_colour brown
_exptl_crystal_density_diffrn 1.615
_exptl_crystal_density_method 'not measured'
_exptl_crystal_description prismatic
_exptl_crystal_F_000 1304
_exptl_crystal_size_max 0.25
_exptl_crystal_size_mid 0.15
_exptl_crystal_size_min 0.1
_refine_diff_density_max 0.625
_refine_diff_density_min -0.309
_refine_diff_density_rms 0.078
_refine_ls_extinction_method none
_refine_ls_goodness_of_fit_ref 1.190
_refine_ls_hydrogen_treatment refU
_refine_ls_matrix_type full
_refine_ls_number_parameters 352
_refine_ls_number_reflns 2762
_refine_ls_number_restraints 0
_refine_ls_restrained_S_all 1.190
_refine_ls_R_factor_all 0.0963
_refine_ls_R_factor_gt 0.0805
_refine_ls_shift/su_max 0.016
_refine_ls_shift/su_mean 0.003
_refine_ls_structure_factor_coef Fsqd
_refine_ls_weighting_details 'calc w=1/[\s^2^(Fo^2^)+(0.0748P)^2^+9.3136P] where P=(Fo^2^+2Fc^2^)/3'
_refine_ls_weighting_scheme calc
_refine_ls_wR_factor_gt 0.1772
_refine_ls_wR_factor_ref 0.1852
_reflns_number_gt 2355
_reflns_number_total 2762
_reflns_threshold_expression >2sigma(I)
_cod_data_source_file b211904h.txt
_cod_data_source_block '[NiL1](ClO4)2'
_cod_original_sg_symbol_H-M P21/c
_cod_database_code 7012543

loop_
_symmetry_equiv_pos_as_xyz
'x, y, z'
'-x, y+1/2, -z+1/2'
'-x, -y, -z'
'x, -y-1/2, z-1/2'

loop_
_atom_site_label
_atom_site_type_symbol
_atom_site_fract_x
_atom_site_fract_y
_atom_site_fract_z
_atom_site_U_iso_or_equiv
_atom_site_adp_type
_atom_site_occupancy
_atom_site_symmetry_multiplicity
_atom_site_calc_flag
_atom_site_refinement_flags
_atom_site_disorder_assembly
_atom_site_disorder_group
Ni1 Ni 0.29043(10) 0.26097(11) 0.09856(6) 0.0369(5) Uani 1 1 d . . .
N7 N 0.2153(5) 0.2077(6) -0.0099(3) 0.0365(16) Uani 1 1 d . . .
C16 C 0.2106(6) 0.1043(8) -0.0426(4) 0.042(2) Uani 1 1 d . . .
C17 C 0.1649(7) 0.0931(9) -0.1096(5) 0.058(2) Uani 1 1 d . . .
H17 H 0.1649 0.0192 -0.1310 0.069 Uiso 1 1 calc R . .
C18 C 0.1200(8) 0.1891(11) -0.1446(5) 0.067(3) Uani 1 1 d . . .
H18 H 0.0892 0.1824 -0.1898 0.080 Uiso 1 1 calc R . .
C19 C 0.1216(7) 0.2976(10) -0.1106(5) 0.059(3) Uani 1 1 d . . .
H19 H 0.0906 0.3651 -0.1327 0.071 Uiso 1 1 calc R . .
C20 C 0.1698(6) 0.3048(8) -0.0435(4) 0.043(2) Uani 1 1 d . . .
N1 N 0.2056(5) 0.4087(5) 0.0616(3) 0.0390(16) Uani 1 1 d . . .
C1 C 0.1710(6) 0.4175(7) -0.0049(5) 0.044(2) Uani 1 1 d . . .
C2 C 0.1375(8) 0.5258(9) -0.0338(5) 0.071(3) Uani 1 1 d . . .
H2 H 0.1149 0.5317 -0.0804 0.086 Uiso 1 1 calc R . .
C3 C 0.1385(9) 0.6238(9) 0.0074(7) 0.084(4) Uani 1 1 d . . .
H3 H 0.1156 0.6970 -0.0113 0.101 Uiso 1 1 calc R . .
C4 C 0.1725(8) 0.6160(8) 0.0760(6) 0.066(3) Uani 1 1 d . . .
H4 H 0.1730 0.6823 0.1044 0.079 Uiso 1 1 calc R . .
C5 C 0.2062(7) 0.5045(7) 0.1012(5) 0.050(2) Uani 1 1 d . . .
C6 C 0.2457(8) 0.4823(8) 0.1740(5) 0.061(3) Uani 1 1 d . . .
H6A H 0.2713 0.5564 0.1958 0.073 Uiso 1 1 calc R . .
H6B H 0.1831 0.4514 0.1976 0.073 Uiso 1 1 calc R . .
N2 N 0.3398(6) 0.3962(6) 0.1783(3) 0.0491(18) Uani 1 1 d . . .
H2A H 0.3463 0.3611 0.2202 0.059 Uiso 1 1 calc R . .
C7 C 0.4498(8) 0.4475(8) 0.1646(4) 0.057(2) Uani 1 1 d . . .
H7A H 0.5102 0.4085 0.1934 0.068 Uiso 1 1 calc R . .
H7B H 0.4506 0.5313 0.1765 0.068 Uiso 1 1 calc R . .
C8 C 0.4738(7) 0.4345(8) 0.0900(5) 0.057(3) Uani 1 1 d . . .
H8A H 0.4265 0.4898 0.0619 0.069 Uiso 1 1 calc R . .
H8B H 0.5533 0.4532 0.0853 0.069 Uiso 1 1 calc R . .
N3 N 0.4490(5) 0.3115(6) 0.0668(3) 0.0466(18) Uani 1 1 d . . .
H3A H 0.4426 0.3115 0.0203 0.056 Uiso 1 1 calc R . .
C9 C 0.5339(7) 0.2219(8) 0.0902(5) 0.063(3) Uani 1 1 d . . .
H9A H 0.6086 0.2592 0.0969 0.075 Uiso 1 1 calc R . .
H9B H 0.5368 0.1613 0.0553 0.075 Uiso 1 1 calc R . .
C10 C 0.5076(7) 0.1638(8) 0.1561(5) 0.062(3) Uani 1 1 d . . .
H10A H 0.5541 0.0931 0.1648 0.074 Uiso 1 1 calc R . .
H10B H 0.5231 0.2184 0.1941 0.074 Uiso 1 1 calc R . .
N4 N 0.3867(5) 0.1323(6) 0.1480(4) 0.0503(19) Uani 1 1 d . . .
H4A H 0.3825 0.0696 0.1185 0.060 Uiso 1 1 calc R . .
C11 C 0.3354(8) 0.0872(9) 0.2093(5) 0.068(3) Uani 1 1 d . . .
H11A H 0.3805 0.1149 0.2501 0.081 Uiso 1 1 calc R . .
H11B H 0.3374 0.0008 0.2094 0.081 Uiso 1 1 calc R . .
C12 C 0.2141(9) 0.1282(9) 0.2108(5) 0.069(3) Uani 1 1 d . . .
H12A H 0.1689 0.0620 0.2251 0.083 Uiso 1 1 calc R . .
H12B H 0.2123 0.1902 0.2451 0.083 Uiso 1 1 calc R . .
N5 N 0.1598(5) 0.1744(5) 0.1455(3) 0.0412(16) Uani 1 1 d . . .
H5 H 0.1118 0.2332 0.1570 0.049 Uiso 1 1 calc R . .
C13 C 0.0868(7) 0.0880(8) 0.1046(5) 0.058(2) Uani 1 1 d . . .
H13A H 0.0609 0.1251 0.0613 0.069 Uiso 1 1 calc R . .
H13B H 0.0197 0.0723 0.1285 0.069 Uiso 1 1 calc R . .
C14 C 0.1413(8) -0.0287(8) 0.0901(5) 0.067(3) Uani 1 1 d . . .
H14A H 0.1491 -0.0747 0.1321 0.081 Uiso 1 1 calc R . .
H14B H 0.0896 -0.0720 0.0575 0.081 Uiso 1 1 calc R . .
N6 N 0.2514(6) -0.0232(6) 0.0637(4) 0.0504(18) Uani 1 1 d . . .
H6A' H 0.2903 0.0375 0.0847 0.060 Uiso 1 1 calc R . .
H6B' H 0.2893 -0.0906 0.0763 0.060 Uiso 0.00 1 calc PR . .
C15 C 0.2559(8) -0.0086(8) -0.0093(5) 0.064(3) Uani 1 1 d . . .
H15A H 0.2144 -0.0745 -0.0319 0.076 Uiso 1 1 calc R . .
H15B H 0.3351 -0.0165 -0.0188 0.076 Uiso 1 1 calc R . .
Cl1 Cl 0.48324(17) 0.20170(18) -0.12257(11) 0.0485(6) Uani 1 1 d . . .
O11 O 0.4139(10) 0.1617(10) -0.1787(5) 0.155(4) Uani 1 1 d . . .
O12 O 0.5899(7) 0.2275(8) -0.1423(7) 0.174(5) Uani 1 1 d . . .
O13 O 0.4255(7) 0.2995(6) -0.0984(4) 0.103(3) Uani 1 1 d . . .
O14 O 0.4890(6) 0.1066(6) -0.0750(4) 0.092(2) Uani 1 1 d . . .
Cl2 Cl -0.13339(19) 0.2810(2) 0.20261(13) 0.0633(7) Uani 1 1 d . . .
O21 O -0.0358(6) 0.3490(7) 0.1916(4) 0.094(2) Uani 1 1 d . . .
O22 O -0.2278(10) 0.3666(14) 0.1976(9) 0.147(6) Uani 0.75 1 d P . .
O23 O -0.1690(8) 0.2150(8) 0.1459(5) 0.099(4) Uani 0.75 1 d P . .
O24 O -0.0842(13) 0.1825(14) 0.2451(8) 0.151(6) Uani 0.75 1 d P . .
O25 O -0.168(3) 0.293(2) 0.2644(12) 0.247(14) Uani 0.75 1 d P . .

loop_
_atom_site_aniso_label
_atom_site_aniso_U_11
_atom_site_aniso_U_22
_atom_site_aniso_U_33
_atom_site_aniso_U_23
_atom_site_aniso_U_13
_atom_site_aniso_U_12
Ni1 0.0361(7) 0.0432(8) 0.0306(8) 0.0068(6) -0.0004(6) 0.0026(6)
N7 0.028(3) 0.042(4) 0.040(4) -0.008(3) 0.004(3) -0.005(3)
C16 0.038(4) 0.058(6) 0.030(5) -0.012(4) 0.001(4) -0.011(4)
C17 0.049(5) 0.074(7) 0.051(7) -0.009(5) 0.007(5) -0.017(5)
C18 0.058(6) 0.117(10) 0.023(6) -0.018(6) -0.011(5) -0.015(6)
C19 0.041(5) 0.106(8) 0.030(6) 0.013(5) -0.005(4) -0.007(5)
C20 0.030(4) 0.055(6) 0.043(6) 0.010(4) 0.002(4) -0.005(4)
N1 0.049(4) 0.030(4) 0.038(5) 0.004(3) 0.006(3) 0.004(3)
C1 0.037(5) 0.043(5) 0.050(6) 0.012(4) 0.002(4) 0.002(4)
C2 0.087(7) 0.059(7) 0.063(7) 0.019(6) -0.017(6) 0.015(6)
C3 0.087(8) 0.044(7) 0.118(11) 0.031(7) -0.012(7) 0.011(6)
C4 0.073(7) 0.035(6) 0.092(9) 0.003(5) 0.014(6) 0.007(5)
C5 0.060(6) 0.036(6) 0.056(7) 0.004(5) 0.015(5) 0.002(4)
C6 0.088(7) 0.040(5) 0.057(7) -0.017(4) 0.019(5) 0.010(5)
N2 0.074(5) 0.047(4) 0.026(4) -0.003(3) 0.005(3) 0.004(4)
C7 0.072(6) 0.044(5) 0.051(7) -0.015(4) -0.011(5) -0.009(5)
C8 0.054(5) 0.053(6) 0.067(7) -0.002(5) 0.015(5) -0.021(5)
N3 0.037(4) 0.064(5) 0.039(4) -0.010(3) 0.002(3) -0.003(4)
C9 0.050(5) 0.072(7) 0.067(8) -0.026(5) 0.013(5) 0.000(5)
C10 0.047(5) 0.051(6) 0.080(8) -0.014(5) -0.033(5) 0.013(5)
N4 0.048(4) 0.041(4) 0.058(5) 0.001(4) -0.011(4) 0.005(3)
C11 0.085(7) 0.074(7) 0.041(6) 0.017(5) -0.013(5) 0.003(6)
C12 0.096(8) 0.070(7) 0.044(7) 0.022(5) 0.017(5) -0.005(6)
N5 0.046(4) 0.035(4) 0.044(5) 0.007(3) 0.013(3) 0.006(3)
C13 0.044(5) 0.056(6) 0.077(7) -0.002(5) 0.023(5) -0.005(5)
C14 0.084(7) 0.042(6) 0.080(8) -0.007(5) 0.030(6) -0.008(5)
N6 0.057(4) 0.050(5) 0.043(5) -0.016(3) 0.000(4) 0.002(4)
C15 0.065(6) 0.043(6) 0.082(9) -0.022(5) 0.006(5) 0.006(5)
Cl1 0.0525(13) 0.0486(14) 0.0451(15) 0.0026(10) 0.0078(10) 0.0035(10)
O11 0.197(10) 0.180(10) 0.075(6) -0.031(6) -0.055(7) 0.017(8)
O12 0.087(6) 0.118(8) 0.332(16) 0.082(9) 0.103(8) 0.023(6)
O13 0.134(7) 0.062(5) 0.122(7) -0.003(4) 0.060(5) 0.017(5)
O14 0.111(6) 0.085(5) 0.083(5) 0.038(4) 0.021(4) 0.013(4)
Cl2 0.0565(14) 0.0738(18) 0.0594(18) -0.0135(13) 0.0049(12) -0.0091(13)
O21 0.072(5) 0.103(6) 0.105(6) 0.026(5) -0.006(4) -0.017(4)
O22 0.087(8) 0.160(13) 0.196(16) -0.084(12) 0.023(9) 0.031(8)
O23 0.097(7) 0.091(7) 0.102(8) -0.075(6) -0.033(6) 0.011(6)
O24 0.158(12) 0.156(12) 0.130(12) 0.081(11) -0.022(10) -0.061(11)
O25 0.36(3) 0.25(3) 0.164(18) -0.081(18) 0.18(2) -0.12(2)

loop_
_atom_type_symbol
_atom_type_description
_atom_type_scat_dispersion_real
_atom_type_scat_dispersion_imag
_atom_type_scat_source
C C 0.0181 0.0091 'International Tables Vol C Tables 4.2.6.8 and 6.1.1.4'
H H 0.0000 0.0000 'International Tables Vol C Tables 4.2.6.8 and 6.1.1.4'
N N 0.0311 0.0180 'International Tables Vol C Tables 4.2.6.8 and 6.1.1.4'
O O 0.0492 0.0322 'International Tables Vol C Tables 4.2.6.8 and 6.1.1.4'
Cl Cl 0.3639 0.7018 'International Tables Vol C Tables 4.2.6.8 and 6.1.1.4'
Ni Ni -3.0029 0.5091 'International Tables Vol C Tables 4.2.6.8 and 6.1.1.4'

loop_
_geom_angle_atom_site_label_1
_geom_angle_atom_site_label_2
_geom_angle_atom_site_label_3
_geom_angle
_geom_angle_site_symmetry_1
_geom_angle_site_symmetry_3
_geom_angle_publ_flag
N1 Ni1 N4 170.3(3) . . ?
N1 Ni1 N5 100.4(2) . . ?
N4 Ni1 N5 81.8(3) . . ?
N1 Ni1 N3 95.3(3) . . ?
N4 Ni1 N3 82.2(3) . . ?
N5 Ni1 N3 164.0(2) . . ?
N1 Ni1 N2 77.3(3) . . ?
N4 Ni1 N2 93.0(3) . . ?
N5 Ni1 N2 99.2(3) . . ?
N3 Ni1 N2 81.0(3) . . ?
N1 Ni1 N7 75.5(2) . . ?
N4 Ni1 N7 113.9(3) . . ?
N5 Ni1 N7 93.0(2) . . ?
N3 Ni1 N7 94.0(2) . . ?
N2 Ni1 N7 151.8(2) . . ?
C16 N7 C20 118.1(7) . . ?
C16 N7 Ni1 132.0(5) . . ?
C20 N7 Ni1 109.9(5) . . ?
N7 C16 C17 122.4(8) . . ?
N7 C16 C15 122.1(7) . . ?
C17 C16 C15 115.4(8) . . ?
C18 C17 C16 120.6(9) . . ?
C17 C18 C19 117.7(9) . . ?
C20 C19 C18 119.6(9) . . ?
N7 C20 C19 121.5(8) . . ?
N7 C20 C1 117.1(7) . . ?
C19 C20 C1 121.4(8) . . ?
C1 N1 C5 119.8(7) . . ?
C1 N1 Ni1 120.3(5) . . ?
C5 N1 Ni1 118.5(6) . . ?
N1 C1 C2 121.1(8) . . ?
N1 C1 C20 115.2(7) . . ?
C2 C1 C20 123.7(9) . . ?
C3 C2 C1 118.6(10) . . ?
C4 C3 C2 121.1(9) . . ?
C3 C4 C5 117.0(9) . . ?
N1 C5 C4 122.5(9) . . ?
N1 C5 C6 114.4(7) . . ?
C4 C5 C6 123.2(8) . . ?
N2 C6 C5 109.4(7) . . ?
C6 N2 C7 113.9(7) . . ?
C6 N2 Ni1 105.4(5) . . ?
C7 N2 Ni1 108.5(5) . . ?
N2 C7 C8 112.7(6) . . ?
N3 C8 C7 109.7(7) . . ?
C9 N3 C8 116.0(6) . . ?
C9 N3 Ni1 108.6(5) . . ?
C8 N3 Ni1 108.5(5) . . ?
N3 C9 C10 112.3(7) . . ?
N4 C10 C9 106.8(7) . . ?
C10 N4 C11 117.4(7) . . ?
C10 N4 Ni1 111.9(5) . . ?
C11 N4 Ni1 112.4(5) . . ?
N4 C11 C12 111.7(7) . . ?
N5 C12 C11 115.2(7) . . ?
C13 N5 C12 115.1(7) . . ?
C13 N5 Ni1 118.3(5) . . ?
C12 N5 Ni1 105.7(5) . . ?
N5 C13 C14 116.1(7) . . ?
N6 C14 C13 116.5(7) . . ?
C15 N6 C14 118.5(7) . . ?
N6 C15 C16 118.8(7) . . ?
O12 Cl1 O11 109.2(8) . . ?
O12 Cl1 O13 114.5(6) . . ?
O11 Cl1 O13 104.9(6) . . ?
O12 Cl1 O14 110.8(5) . . ?
O11 Cl1 O14 105.6(6) . . ?
O13 Cl1 O14 111.3(5) . . ?
O25 Cl2 O23 134.6(11) . . ?
O25 Cl2 O21 114.4(10) . . ?
O23 Cl2 O21 111.0(6) . . ?
O25 Cl2 O22 72.5(14) . . ?
O23 Cl2 O22 97.4(7) . . ?
O21 Cl2 O22 104.9(7) . . ?
O25 Cl2 O24 72.0(14) . . ?
O23 Cl2 O24 97.4(8) . . ?
O21 Cl2 O24 102.2(6) . . ?
O22 Cl2 O24 141.8(9) . . ?
Cl2 O22 O25 49.8(8) . . ?
Cl2 O24 O25 49.8(9) . . ?
Cl2 O25 O24 58.2(10) . . ?
Cl2 O25 O22 57.7(11) . . ?
O24 O25 O22 114.4(13) . . ?

loop_
_geom_bond_atom_site_label_1
_geom_bond_atom_site_label_2
_geom_bond_distance
_geom_bond_site_symmetry_2
_geom_bond_publ_flag
Ni1 N1 2.034(6) . ?
Ni1 N4 2.026(6) . ?
Ni1 N5 2.101(6) . ?
Ni1 N3 2.097(6) . ?
Ni1 N2 2.219(6) . ?
Ni1 N7 2.308(6) . ?
N7 C16 1.326(9) . ?
N7 C20 1.358(10) . ?
C16 C17 1.380(12) . ?
C16 C15 1.500(12) . ?
C17 C18 1.358(13) . ?
C18 C19 1.389(13) . ?
C19 C20 1.388(11) . ?
C20 C1 1.474(12) . ?
N1 C1 1.336(10) . ?
N1 C5 1.327(10) . ?
C1 C2 1.383(12) . ?
C2 C3 1.366(14) . ?
C3 C4 1.373(14) . ?
C4 C5 1.389(12) . ?
C5 C6 1.483(12) . ?
C6 N2 1.466(10) . ?
N2 C7 1.462(10) . ?
C7 C8 1.524(12) . ?
C8 N3 1.475(10) . ?
N3 C9 1.461(11) . ?
C9 C10 1.506(13) . ?
C10 N4 1.458(10) . ?
N4 C11 1.485(11) . ?
C11 C12 1.501(13) . ?
C12 N5 1.473(10) . ?
N5 C13 1.481(10) . ?
C13 C14 1.498(12) . ?
C14 N6 1.439(11) . ?
N6 C15 1.451(11) . ?
Cl1 O12 1.376(8) . ?
Cl1 O11 1.383(8) . ?
Cl1 O13 1.396(7) . ?
Cl1 O14 1.416(6) . ?
Cl2 O25 1.323(16) . ?
Cl2 O23 1.370(8) . ?
Cl2 O21 1.410(7) . ?
Cl2 O22 1.464(13) . ?
Cl2 O24 1.472(13) . ?
O22 O25 1.65(3) . ?
O24 O25 1.65(3) . ?
